data_2216571
loop_
_publ_author_name
'Li, Hai-Lin'
'Kang, Si-Shun'
'Zeng, Hai-Su'
'Wang, Hai-Bo'

_publ_section_title 3,4-Dibutoxy-<i>N</i>^2^,<i>N</i>^2'^-bis(propan-2-ylidene)thiophene-2,5-dicarbohydrazide
_journal_coeditor_code HK2384
_journal_issue 12
_journal_name_full 'Acta Crystallographica Section E'
_journal_page_first o4762
_journal_page_last o4762
_journal_paper_doi 10.1107/S160053680705951X
_journal_volume 63
_journal_year 2007
_chemical_formula_iupac 'C20 H32 N4 O4 S'
_chemical_formula_moiety 'C20 H32 N4 O4 S'
_chemical_formula_sum 'C20 H32 N4 O4 S'
_chemical_formula_weight 424.57
_chemical_melting_point 443
_chemical_name_systematic
;
3,4-Dibutoxy-<i>N</i>^2^,<i>N</i>^2'^-bis(propan-2-ylidene)thiophene-2,5-
dicarbohydrazide
;
_space_group_IT_number 15
_symmetry_cell_setting monoclinic
_symmetry_space_group_name_Hall '-C 2yc'
_symmetry_space_group_name_H-M 'C 1 2/c 1'
_atom_sites_solution_hydrogens geom
_atom_sites_solution_primary direct
_atom_sites_solution_secondary difmap
_audit_creation_method SHELXL-97
_cell_angle_alpha 90.00
_cell_angle_beta 128.24(3)
_cell_angle_gamma 90.00
_cell_formula_units_Z 4
_cell_length_a 20.891(4)
_cell_length_b 10.526(2)
_cell_length_c 13.581(3)
_cell_measurement_reflns_used 25
_cell_measurement_temperature 294(2)
_cell_measurement_theta_max 13
_cell_measurement_theta_min 9
_cell_volume 2345.6(13)
_computing_cell_refinement 'CAD-4 Software (Enraf--Nonius,1989)'
_computing_data_collection 'CAD-4 Software (Enraf--Nonius,1989)'
_computing_data_reduction 'XCAD4 (Harms & Wocadlo,1995)'
_computing_molecular_graphics 'SHELXTL (Siemens,1996)'
_computing_publication_material 'SHELXTL (Siemens,1996)'
_computing_structure_refinement 'SHELXL97 (Sheldrick, 1997)'
_computing_structure_solution 'SHELXS97 (Sheldrick, 1997)'
_diffrn_ambient_temperature 294(2)
_diffrn_measured_fraction_theta_full 1.000
_diffrn_measured_fraction_theta_max 1.000
_diffrn_measurement_device_type 'Enraf--Nonius CAD-4 diffractometer'
_diffrn_measurement_method '\w/2\q scans'
_diffrn_radiation_monochromator graphite
_diffrn_radiation_source 'fine-focus sealed tube'
_diffrn_radiation_type MoK\a
_diffrn_radiation_wavelength 0.71073
_diffrn_reflns_av_R_equivalents 0.0411
_diffrn_reflns_av_sigmaI/netI 0.0449
_diffrn_reflns_limit_h_max 20
_diffrn_reflns_limit_h_min -25
_diffrn_reflns_limit_k_max 12
_diffrn_reflns_limit_k_min 0
_diffrn_reflns_limit_l_max 16
_diffrn_reflns_limit_l_min 0
_diffrn_reflns_number 2360
_diffrn_reflns_theta_full 25.97
_diffrn_reflns_theta_max 25.97
_diffrn_reflns_theta_min 2.30
_diffrn_standards_decay_% 0
_diffrn_standards_interval_time 120
_diffrn_standards_number 3
_exptl_absorpt_coefficient_mu 0.169
_exptl_absorpt_correction_T_max 0.9833
_exptl_absorpt_correction_T_min 0.9511
_exptl_absorpt_correction_type psi-scan
_exptl_absorpt_process_details '(North <i>et al.</i>,  1968)'
_exptl_crystal_colour colorless
_exptl_crystal_density_diffrn 1.202
_exptl_crystal_density_method 'not measured'
_exptl_crystal_description Block
_exptl_crystal_F_000 912
_exptl_crystal_size_max 0.30
_exptl_crystal_size_mid 0.10
_exptl_crystal_size_min 0.10
_refine_diff_density_max 0.214
_refine_diff_density_min -0.395
_refine_ls_extinction_method none
_refine_ls_goodness_of_fit_ref 1.016
_refine_ls_hydrogen_treatment constr
_refine_ls_matrix_type full
_refine_ls_number_parameters 133
_refine_ls_number_reflns 2297
_refine_ls_number_restraints 0
_refine_ls_restrained_S_all 1.016
_refine_ls_R_factor_all 0.0942
_refine_ls_R_factor_gt 0.0612
_refine_ls_shift/su_max 0.000
_refine_ls_shift/su_mean 0.000
_refine_ls_structure_factor_coef Fsqd
_refine_ls_weighting_details 'calc w=1/[\s^2^(Fo^2^)+(0.1000P)^2^+2.0000P] where P=(Fo^2^+2Fc^2^)/3'
_refine_ls_weighting_scheme calc
_refine_ls_wR_factor_gt 0.1610
_refine_ls_wR_factor_ref 0.1887
_reflns_number_gt 1583
_reflns_number_total 2297
_reflns_threshold_expression I>2\s(I)
_cod_data_source_file hk2384.cif
_cod_data_source_block I
_cod_original_sg_symbol_H-M 'C 2/c'
_cod_database_code 2216571
_cod_database_fobs_code 2216571

loop_
_symmetry_equiv_pos_as_xyz
'x, y, z'
'-x, y, -z+1/2'
'x+1/2, y+1/2, z'
'-x+1/2, y+1/2, -z+1/2'
'-x, -y, -z'
'x, -y, z-1/2'
'-x+1/2, -y+1/2, -z'
'x+1/2, -y+1/2, z-1/2'

loop_
_atom_site_type_symbol
_atom_site_label
_atom_site_fract_x
_atom_site_fract_y
_atom_site_fract_z
_atom_site_U_iso_or_equiv
_atom_site_adp_type
_atom_site_calc_flag
_atom_site_refinement_flags
_atom_site_occupancy
S S 0.0000 0.08050(10) 0.2500 0.0466(3) Uani d S 1
O O1 0.08170(12) 0.42142(18) 0.37436(18) 0.0483(5) Uani d . 1
O O2 0.16503(15) 0.0362(2) 0.4897(2) 0.0667(7) Uani d . 1
N N1 0.19373(14) 0.2437(2) 0.5525(2) 0.0468(6) Uani d . 1
H H1A 0.1784 0.3213 0.5310 0.056 Uiso calc R 1
N N2 0.26579(14) 0.2169(2) 0.6707(2) 0.0480(6) Uani d . 1
C C1 0.0866(3) 0.7585(4) 0.1859(4) 0.0863(13) Uani d . 1
H H1B 0.1073 0.8175 0.1580 0.129 Uiso calc R 1
H H1C 0.0420 0.7967 0.1783 0.129 Uiso calc R 1
H H1D 0.0680 0.6832 0.1353 0.129 Uiso calc R 1
C C2 0.1533(2) 0.7242(4) 0.3214(4) 0.0708(11) Uani d . 1
H H2B 0.1724 0.8013 0.3712 0.085 Uiso calc R 1
H H2C 0.1987 0.6884 0.3283 0.085 Uiso calc R 1
C C3 0.1273(2) 0.6305(3) 0.3754(3) 0.0551(8) Uani d . 1
H H3A 0.1717 0.6197 0.4641 0.066 Uiso calc R 1
H H3B 0.0813 0.6656 0.3673 0.066 Uiso calc R 1
C C4 0.10415(19) 0.5041(3) 0.3133(3) 0.0495(8) Uani d . 1
H H4A 0.0585 0.5128 0.2250 0.059 Uiso calc R 1
H H4B 0.1496 0.4675 0.3206 0.059 Uiso calc R 1
C C5 0.04004(17) 0.3141(3) 0.3090(2) 0.0417(7) Uani d . 1
C C6 0.06878(16) 0.1940(3) 0.3526(2) 0.0412(7) Uani d . 1
C C7 0.14743(17) 0.1492(3) 0.4708(3) 0.0424(7) Uani d . 1
C C8 0.30294(19) 0.3120(3) 0.7437(3) 0.0508(8) Uani d . 1
C C9 0.3805(2) 0.2835(4) 0.8705(3) 0.0719(11) Uani d . 1
H H9A 0.3906 0.1937 0.8784 0.108 Uiso calc R 1
H H9B 0.3760 0.3109 0.9335 0.108 Uiso calc R 1
H H9C 0.4247 0.3276 0.8813 0.108 Uiso calc R 1
C C10 0.2756(3) 0.4475(4) 0.7121(3) 0.0788(12) Uani d . 1
H H10A 0.2172 0.4510 0.6596 0.118 Uiso calc R 1
H H10B 0.2938 0.4842 0.6685 0.118 Uiso calc R 1
H H10C 0.2983 0.4943 0.7878 0.118 Uiso calc R 1

loop_
_atom_site_aniso_label
_atom_site_aniso_U_11
_atom_site_aniso_U_22
_atom_site_aniso_U_33
_atom_site_aniso_U_12
_atom_site_aniso_U_13
_atom_site_aniso_U_23
S 0.0408(6) 0.0422(6) 0.0458(6) 0.000 0.0213(5) 0.000
O1 0.0380(11) 0.0468(11) 0.0432(11) -0.0059(9) 0.0167(9) -0.0035(9)
O2 0.0624(15) 0.0517(13) 0.0532(13) 0.0124(11) 0.0194(12) 0.0019(11)
N1 0.0340(13) 0.0470(14) 0.0435(14) 0.0073(11) 0.0161(12) 0.0055(11)
N2 0.0321(13) 0.0632(16) 0.0386(13) 0.0096(12) 0.0170(11) 0.0088(12)
C1 0.083(3) 0.092(3) 0.078(3) -0.019(2) 0.046(3) 0.012(2)
C2 0.055(2) 0.062(2) 0.084(3) -0.0159(17) 0.037(2) -0.006(2)
C3 0.0471(18) 0.0499(17) 0.0499(17) -0.0084(14) 0.0208(15) 0.0000(15)
C4 0.0386(15) 0.0445(16) 0.0599(18) -0.0018(13) 0.0278(15) -0.0001(14)
C5 0.0342(15) 0.0409(15) 0.0395(15) -0.0040(11) 0.0175(13) -0.0046(12)
C6 0.0322(15) 0.0457(15) 0.0385(15) 0.0017(12) 0.0183(13) 0.0011(12)
C7 0.0397(15) 0.0418(15) 0.0416(15) 0.0041(12) 0.0231(13) 0.0004(13)
C8 0.0411(17) 0.068(2) 0.0405(16) -0.0038(15) 0.0236(14) -0.0001(15)
C9 0.0432(19) 0.107(3) 0.0432(18) -0.0018(19) 0.0157(16) 0.0012(19)
C10 0.080(3) 0.073(2) 0.054(2) -0.015(2) 0.027(2) -0.0097(18)

loop_
_atom_type_symbol
_atom_type_description
_atom_type_scat_dispersion_real
_atom_type_scat_dispersion_imag
_atom_type_scat_source
C C 0.0033 0.0016 'International Tables Vol C Tables 4.2.6.8 and 6.1.1.4'
H H 0.0000 0.0000 'International Tables Vol C Tables 4.2.6.8 and 6.1.1.4'
N N 0.0061 0.0033 'International Tables Vol C Tables 4.2.6.8 and 6.1.1.4'
O O 0.0106 0.0060 'International Tables Vol C Tables 4.2.6.8 and 6.1.1.4'
S S 0.1246 0.1234 'International Tables Vol C Tables 4.2.6.8 and 6.1.1.4'

loop_
_geom_angle_atom_site_label_1
_geom_angle_atom_site_label_2
_geom_angle_atom_site_label_3
_geom_angle_site_symmetry_3
_geom_angle
C6 S C6 2 91.93(19)
C5 O1 C4 . 115.0(2)
C7 N1 N2 . 120.8(2)
C7 N1 H1A . 119.6
N2 N1 H1A . 119.6
C2 C1 H1B . 109.5
C2 C1 H1C . 109.5
H1B C1 H1C . 109.5
C2 C1 H1D . 109.5
H1B C1 H1D . 109.5
H1C C1 H1D . 109.5
C8 N2 N1 . 116.2(3)
C1 C2 C3 . 114.0(3)
C1 C2 H2B . 108.7
C3 C2 H2B . 108.7
C1 C2 H2C . 108.7
C3 C2 H2C . 108.7
H2B C2 H2C . 107.6
C4 C3 C2 . 113.3(3)
C4 C3 H3A . 108.9
C2 C3 H3A . 108.9
C4 C3 H3B . 108.9
C2 C3 H3B . 108.9
H3A C3 H3B . 107.7
O1 C4 C3 . 108.4(3)
O1 C4 H4A . 110.0
C3 C4 H4A . 110.0
O1 C4 H4B . 110.0
C3 C4 H4B . 110.0
H4A C4 H4B . 108.4
O1 C5 C6 . 123.4(2)
O1 C5 C5 2 124.10(14)
C6 C5 C5 2 112.37(16)
C5 C6 C7 . 130.8(3)
C5 C6 S . 111.7(2)
C7 C6 S . 117.5(2)
O2 C7 N1 . 125.0(3)
O2 C7 C6 . 121.3(3)
N1 C7 C6 . 113.7(2)
N2 C8 C9 . 116.3(3)
N2 C8 C10 . 125.6(3)
C9 C8 C10 . 118.1(3)
C8 C9 H9A . 109.5
C8 C9 H9B . 109.5
H9A C9 H9B . 109.5
C8 C9 H9C . 109.5
H9A C9 H9C . 109.5
H9B C9 H9C . 109.5
C8 C10 H10A . 109.5
C8 C10 H10B . 109.5
H10A C10 H10B . 109.5
C8 C10 H10C . 109.5
H10A C10 H10C . 109.5
H10B C10 H10C . 109.5

loop_
_geom_bond_atom_site_label_1
_geom_bond_atom_site_label_2
_geom_bond_site_symmetry_2
_geom_bond_distance
S C6 . 1.719(3)
S C6 2 1.719(3)
O1 C5 . 1.366(3)
O1 C4 . 1.465(4)
N1 C7 . 1.352(4)
N1 N2 . 1.390(3)
N1 H1A . 0.8600
C1 C2 . 1.511(5)
C1 H1B . 0.9600
C1 H1C . 0.9600
C1 H1D . 0.9600
O2 C7 . 1.224(3)
N2 C8 . 1.278(4)
C2 C3 . 1.517(5)
C2 H2B . 0.9700
C2 H2C . 0.9700
C3 C4 . 1.487(4)
C3 H3A . 0.9700
C3 H3B . 0.9700
C4 H4A . 0.9700
C4 H4B . 0.9700
C5 C6 . 1.367(4)
C5 C5 2 1.432(5)
C6 C7 . 1.495(4)
C8 C9 . 1.492(4)
C8 C10 . 1.498(5)
C9 H9A . 0.9600
C9 H9B . 0.9600
C9 H9C . 0.9600
C10 H10A . 0.9600
C10 H10B . 0.9600
C10 H10C . 0.9600

loop_
_geom_hbond_atom_site_label_D
_geom_hbond_atom_site_label_H
_geom_hbond_atom_site_label_A
_geom_hbond_site_symmetry_A
_geom_hbond_distance_DH
_geom_hbond_distance_HA
_geom_hbond_distance_DA
_geom_hbond_angle_DHA
_geom_hbond_publ_flag
N1 H1A O1 . 0.86 2.10 2.797(3) 138.00 yes
C4 H4A O1 2_555 0.97 2.54 3.175(5) 123.00 yes
C4 H4B N2 7_556 0.97 2.58 3.480(5) 154.00 yes

loop_
_geom_torsion_atom_site_label_1
_geom_torsion_atom_site_label_2
_geom_torsion_atom_site_label_3
_geom_torsion_atom_site_label_4
_geom_torsion_site_symmetry_1
_geom_torsion_site_symmetry_4
_geom_torsion
C7 N1 N2 C8 . . -176.2(3)
C1 C2 C3 C4 . . 63.9(4)
C5 O1 C4 C3 . . 164.3(2)
C2 C3 C4 O1 . . 179.0(3)
C4 O1 C5 C6 . . 117.8(3)
C4 O1 C5 C5 . 2 -65.7(5)
O1 C5 C6 C7 . . -2.0(5)
C5 C5 C6 C7 2 . -178.9(3)
O1 C5 C6 S . . 177.9(2)
C5 C5 C6 S 2 . 1.0(4)
C6 S C6 C5 2 . -0.39(15)
C6 S C6 C7 2 . 179.5(3)
N2 N1 C7 O2 . . -3.1(5)
N2 N1 C7 C6 . . 175.1(2)
C5 C6 C7 O2 . . -174.6(3)
S C6 C7 O2 . . 5.5(4)
C5 C6 C7 N1 . . 7.1(5)
S C6 C7 N1 . . -172.8(2)
N1 N2 C8 C9 . . -179.8(2)
N1 N2 C8 C10 . . -0.3(5)
